data_8101745
loop_
_publ_author_name
'Song, X.-M.'
'Li, D.-C.'
'Wei, J.-F.'
'Dou, J.-M.'

_publ_section_title
;
Crystal structure of cyclo-bis{[(benzo-15-crown-5)-sodium] [1,2-dicyanoethene-
1,2-dithiolato-aurate(I)]} 1,2-dichloroethane solvate, {[Na(C~14~H~20~O~5~)]
[Au(C~4~N~2~S~2~)~2~]}~2~ &#x00B7; C~2~H~4~Cl~2~
;
_journal_issue 2
_journal_name_full 'Zeitschrift f\"ur Kristallographie - New Crystal Structures'
_journal_page_first 231
_journal_page_last 233
_journal_volume 220
_journal_year 2005
_chemical_formula_moiety '[Na(b15-cr-5)]~2~[Au(mnt)~2~]~2~ &#x00B7; C~2~H~4~Cl~2~'
_chemical_formula_sum 'C46 H44 Au2 Cl2 N8 Na2 O10 S8'
_chemical_formula_weight 1636.18
_chemical_melting_point 434.1(10)
_chemical_name_systematic
;\
cyclo-bis{[(15-crown-5)sodium][1,2-dicyanoethene-\
1,2-dithiolato-aurate(I)]} 1,2-dichloroethane solvate
;
_space_group_IT_number 2
_symmetry_cell_setting triclinic
_symmetry_space_group_name_Hall '-P 1'
_symmetry_space_group_name_H-M 'P -1'
_atom_sites_solution_hydrogens geom
_atom_sites_solution_primary direct
_atom_sites_solution_secondary difmap
_audit_creation_method SHELXL-97
_cell_angle_alpha 111.856(6)
_cell_angle_beta 100.449(6)
_cell_angle_gamma 92.350(7)
_cell_formula_units_Z 1
_cell_length_a 7.612(4)
_cell_length_b 12.857(6)
_cell_length_c 16.753(8)
_cell_measurement_reflns_used 3762
_cell_measurement_temperature 293(2)
_cell_measurement_theta_max 25.837
_cell_measurement_theta_min 2.784
_cell_volume 1485.9(13)
_computing_cell_refinement 'Bruker SMART'
_computing_data_collection 'Bruker SMART'
_computing_data_reduction 'Bruker SHELXTL'
_computing_molecular_graphics 'Bruker SHELXTL'
_computing_publication_material 'Bruker SHELXTL'
_computing_structure_refinement 'SHELXL-97 (Sheldrick, 1997)'
_computing_structure_solution 'SHELXS-97 (Sheldrick, 1990)'
_diffrn_ambient_temperature 293(2)
_diffrn_measured_fraction_theta_full 0.985
_diffrn_measured_fraction_theta_max 0.985
_diffrn_measurement_device_type 'Bruker SMART CCD'
_diffrn_measurement_method omega/phi
_diffrn_radiation_monochromator graphite
_diffrn_radiation_source 'fine-focus sealed tube'
_diffrn_radiation_type MoK\a
_diffrn_radiation_wavelength 0.71073
_diffrn_reflns_av_R_equivalents 0.0235
_diffrn_reflns_av_sigmaI/netI 0.0508
_diffrn_reflns_limit_h_max 9
_diffrn_reflns_limit_h_min -8
_diffrn_reflns_limit_k_max 15
_diffrn_reflns_limit_k_min -8
_diffrn_reflns_limit_l_max 19
_diffrn_reflns_limit_l_min -19
_diffrn_reflns_number 7842
_diffrn_reflns_theta_full 25.03
_diffrn_reflns_theta_max 25.03
_diffrn_reflns_theta_min 2.57
_exptl_absorpt_coefficient_mu 5.376
_exptl_absorpt_correction_T_max 0.4127
_exptl_absorpt_correction_T_min 0.2954
_exptl_absorpt_correction_type multi-scan
_exptl_absorpt_process_details sadabs
_exptl_crystal_colour crimson
_exptl_crystal_density_diffrn 1.829
_exptl_crystal_density_method 'not measured'
_exptl_crystal_description block
_exptl_crystal_F_000 798
_exptl_crystal_size_max 0.30
_exptl_crystal_size_mid 0.25
_exptl_crystal_size_min 0.20
_refine_diff_density_max 0.979
_refine_diff_density_min -1.017
_refine_diff_density_rms 0.102
_refine_ls_extinction_coef 0.00381(12)
_refine_ls_extinction_expression Fc^*^=kFc[1+0.001xFc^2^\l^3^/sin(2\q)]^-1/4^
_refine_ls_extinction_method SHELXL
_refine_ls_goodness_of_fit_ref 1.052
_refine_ls_hydrogen_treatment mixed
_refine_ls_matrix_type full
_refine_ls_number_parameters 353
_refine_ls_number_reflns 5166
_refine_ls_number_restraints 0
_refine_ls_restrained_S_all 1.052
_refine_ls_R_factor_all 0.0384
_refine_ls_R_factor_gt 0.0288
_refine_ls_shift/su_max 0.002
_refine_ls_shift/su_mean 0.000
_refine_ls_structure_factor_coef Fsqd
_refine_ls_weighting_details 'calc w=1/[\s^2^(Fo^2^)+(0.0100P)^2^+0.0000P] where P=(Fo^2^+2Fc^2^)/3'
_refine_ls_weighting_scheme calc
_refine_ls_wR_factor_gt 0.0475
_refine_ls_wR_factor_ref 0.0491
_reflns_number_gt 4340
_reflns_number_total 5166
_reflns_threshold_expression >2sigma(I)
_cod_data_source_file 1267-1486.cff
_cod_data_source_block 12671486
_cod_depositor_comments
;
 Correcting the _chemical_name_systematic data item value by replacing
 the angle brackets ('<', '>') with braces ('{', '}').

 Antanas Vaitkus,
 2018-10-12

The following automatic conversions were performed:
'_symmetry_cell_setting' value 'Triclinic' changed to 'triclinic'
according to '/home/saulius/struct/CIF-dictionaries/cif_core.dic'
dictionary named 'cif_core.dic' version 2.4.1 from 2010-06-29.

Automatic conversion script
Id: cif_fix_enum 1555 2011-01-17 13:19:09Z saulius 

The following automatic conversions were performed:

'_chemical_melting_point' value '160-162 C' was changed to
'434.1(10)' - it was converted from degrees Celsius(C) to Kelvins(K),
the average value was taken and precision was estimated.

Automatic conversion script
Id: cif_fix_values 1673 2011-04-08 12:14:43Z adriana 
;
_cod_original_cell_volume 1485.8(12)
_cod_original_sg_symbol_H-M P-1
_cod_database_code 8101745

loop_
_symmetry_equiv_pos_as_xyz
'x, y, z'
'-x, -y, -z'

loop_
_atom_site_label
_atom_site_type_symbol
_atom_site_fract_x
_atom_site_fract_y
_atom_site_fract_z
_atom_site_U_iso_or_equiv
_atom_site_adp_type
_atom_site_occupancy
_atom_site_symmetry_multiplicity
_atom_site_Wyckoff_symbol
_atom_site_calc_flag
_atom_site_refinement_flags
_atom_site_disorder_assembly
_atom_site_disorder_group
Au1 Au 0.72562(2) -0.005239(18) 0.959299(12) 0.03594(8) Uani 1 2 i d . . .
S1 S 0.79517(17) 0.15631(11) 0.93607(8) 0.0452(3) Uani 1 2 i d . . .
S2 S 0.59531(16) -0.09966(11) 0.81176(8) 0.0442(3) Uani 1 2 i d . . .
S3 S 0.85319(17) 0.09356(11) 1.10581(8) 0.0443(3) Uani 1 2 i d . . .
S4 S 0.66946(16) -0.16672(11) 0.98572(8) 0.0443(3) Uani 1 2 i d . . .
Na1 Na 1.0800(2) 0.33679(15) 0.71693(11) 0.0398(4) Uani 1 2 i d . . .
O1 O 0.9237(4) 0.5113(3) 0.74872(19) 0.0405(8) Uani 1 2 i d . . .
O2 O 0.8659(4) 0.3504(3) 0.59549(19) 0.0446(8) Uani 1 2 i d . . .
O3 O 1.0556(4) 0.1691(3) 0.58677(19) 0.0460(8) Uani 1 2 i d . . .
O4 O 1.3430(4) 0.3307(3) 0.6520(2) 0.0451(8) Uani 1 2 i d . . .
O5 O 1.2876(4) 0.5139(3) 0.7864(2) 0.0451(8) Uani 1 2 i d . . .
N1 N 0.8327(6) 0.2446(4) 0.7573(3) 0.0608(13) Uani 1 2 i d . . .
N2 N 0.5392(6) -0.0596(4) 0.6041(3) 0.0725(15) Uani 1 2 i d . . .
N3 N 0.9382(7) 0.0639(4) 1.3159(3) 0.0838(17) Uani 1 2 i d . . .
N4 N 0.7347(6) -0.2555(4) 1.1749(3) 0.0641(13) Uani 1 2 i d . . .
C1 C 0.8649(6) 0.5419(4) 0.6783(3) 0.0379(12) Uani 1 2 i d . . .
C2 C 0.8320(7) 0.6485(4) 0.6856(4) 0.0545(14) Uani 1 2 i d . . .
H2 H 0.8538 0.7073 0.7407 0.065 Uiso 1 2 i calc R . .
C3 C 0.7660(7) 0.6684(5) 0.6108(4) 0.0668(17) Uani 1 2 i d . . .
H3 H 0.7436 0.7409 0.6158 0.080 Uiso 1 2 i calc R . .
C4 C 0.7339(7) 0.5841(5) 0.5309(4) 0.0676(17) Uani 1 2 i d . . .
H4 H 0.6887 0.5988 0.4813 0.081 Uiso 1 2 i calc R . .
C5 C 0.7675(6) 0.4747(5) 0.5215(3) 0.0552(15) Uani 1 2 i d . . .
H5 H 0.7462 0.4169 0.4659 0.066 Uiso 1 2 i calc R . .
C6 C 0.8325(6) 0.4535(4) 0.5954(3) 0.0395(12) Uani 1 2 i d . . .
C7 C 0.8462(6) 0.2575(4) 0.5119(3) 0.0497(13) Uani 1 2 i d . . .
H7A H 0.9304 0.2719 0.4791 0.060 Uiso 1 2 i calc R . .
H7B H 0.7251 0.2470 0.4774 0.060 Uiso 1 2 i calc R . .
C8 C 0.8839(7) 0.1553(4) 0.5308(3) 0.0510(14) Uani 1 2 i d . . .
H8A H 0.7915 0.1381 0.5585 0.061 Uiso 1 2 i calc R . .
H8B H 0.8780 0.0918 0.4758 0.061 Uiso 1 2 i calc R . .
C9 C 1.2022(7) 0.1586(4) 0.5434(3) 0.0532(14) Uani 1 2 i d . . .
H9A H 1.1824 0.1940 0.5010 0.064 Uiso 1 2 i calc R . .
H9B H 1.2138 0.0796 0.5124 0.064 Uiso 1 2 i calc R . .
C10 C 1.3685(7) 0.2153(4) 0.6116(3) 0.0543(14) Uani 1 2 i d . . .
H10A H 1.3873 0.1813 0.6549 0.065 Uiso 1 2 i calc R . .
H10B H 1.4725 0.2083 0.5848 0.065 Uiso 1 2 i calc R . .
C11 C 1.4927(6) 0.3981(5) 0.7190(3) 0.0558(15) Uani 1 2 i d . . .
H11A H 1.5999 0.3953 0.6949 0.067 Uiso 1 2 i calc R . .
H11B H 1.5154 0.3706 0.7661 0.067 Uiso 1 2 i calc R . .
C12 C 1.4454(6) 0.5157(5) 0.7527(3) 0.0542(14) Uani 1 2 i d . . .
H12A H 1.5431 0.5652 0.7988 0.065 Uiso 1 2 i calc R . .
H12B H 1.4238 0.5433 0.7056 0.065 Uiso 1 2 i calc R . .
C13 C 1.2153(6) 0.6186(4) 0.8132(3) 0.0502(13) Uani 1 2 i d . . .
H13A H 1.2078 0.6494 0.7680 0.060 Uiso 1 2 i calc R . .
H13B H 1.2909 0.6725 0.8671 0.060 Uiso 1 2 i calc R . .
C14 C 1.0333(6) 0.5954(4) 0.8272(3) 0.0486(13) Uani 1 2 i d . . .
H14A H 1.0433 0.5693 0.8751 0.058 Uiso 1 2 i calc R . .
H14B H 0.9767 0.6644 0.8436 0.058 Uiso 1 2 i calc R . .
C15 C 0.7829(6) 0.1828(5) 0.7848(3) 0.0430(13) Uani 1 2 i d . . .
C16 C 0.7288(6) 0.1066(4) 0.8223(3) 0.0377(12) Uani 1 2 i d . . .
C17 C 0.6448(6) 0.0022(4) 0.7712(3) 0.0402(12) Uani 1 2 i d . . .
C18 C 0.5868(6) -0.0318(4) 0.6776(3) 0.0477(13) Uani 1 2 i d . . .
C19 C 0.8873(7) 0.0307(4) 1.2422(3) 0.0513(14) Uani 1 2 i d . . .
C20 C 0.8227(6) -0.0075(4) 1.1475(3) 0.0393(12) Uani 1 2 i d . . .
C21 C 0.7499(6) -0.1152(4) 1.0991(3) 0.0365(11) Uani 1 2 i d . . .
C22 C 0.7366(6) -0.1944(4) 1.1404(3) 0.0449(13) Uani 1 2 i d . . .
Cl1 Cl 0.7570(2) 0.4962(2) 0.96712(13) 0.1300(8) Uani 1 2 i d . . .
C23 C 0.5563(13) 0.4699(8) 1.0100(6) 0.155(4) Uani 1 2 i d . . .
H23A H 0.5081 0.3908 0.9828 0.186 Uiso 1 2 i calc R . .
H23B H 0.5877 0.4918 1.0733 0.186 Uiso 1 2 i calc R . .

loop_
_atom_site_aniso_label
_atom_site_aniso_U_11
_atom_site_aniso_U_22
_atom_site_aniso_U_33
_atom_site_aniso_U_23
_atom_site_aniso_U_13
_atom_site_aniso_U_12
Au1 0.04000(12) 0.03691(13) 0.03497(11) 0.01736(9) 0.00997(8) 0.00594(8)
S1 0.0635(9) 0.0368(8) 0.0385(7) 0.0174(6) 0.0132(6) 0.0010(7)
S2 0.0526(8) 0.0415(8) 0.0373(7) 0.0168(6) 0.0051(6) -0.0010(7)
S3 0.0594(8) 0.0359(8) 0.0368(7) 0.0145(6) 0.0088(6) -0.0001(7)
S4 0.0547(8) 0.0404(8) 0.0385(7) 0.0203(6) 0.0018(6) -0.0015(7)
Na1 0.0450(11) 0.0391(11) 0.0376(10) 0.0175(9) 0.0085(8) 0.0033(9)
O1 0.0442(19) 0.035(2) 0.0395(19) 0.0151(16) 0.0035(15) -0.0015(16)
O2 0.063(2) 0.033(2) 0.0335(18) 0.0116(16) 0.0038(16) 0.0039(18)
O3 0.059(2) 0.042(2) 0.0408(19) 0.0172(17) 0.0159(17) 0.0028(18)
O4 0.046(2) 0.038(2) 0.049(2) 0.0157(18) 0.0082(16) 0.0048(17)
O5 0.045(2) 0.038(2) 0.051(2) 0.0161(18) 0.0113(16) 0.0047(17)
N1 0.067(3) 0.072(4) 0.064(3) 0.046(3) 0.021(2) 0.009(3)
N2 0.080(3) 0.089(4) 0.044(3) 0.026(3) 0.004(3) 0.005(3)
N3 0.120(4) 0.083(4) 0.040(3) 0.019(3) 0.011(3) 0.002(3)
N4 0.087(3) 0.054(3) 0.054(3) 0.033(3) 0.000(2) -0.008(3)
C1 0.032(3) 0.036(3) 0.048(3) 0.019(3) 0.005(2) 0.002(2)
C2 0.066(4) 0.039(3) 0.057(3) 0.018(3) 0.009(3) 0.011(3)
C3 0.083(4) 0.043(4) 0.086(5) 0.042(4) 0.006(4) 0.015(3)
C4 0.075(4) 0.072(5) 0.074(4) 0.055(4) 0.000(3) 0.011(4)
C5 0.064(4) 0.053(4) 0.046(3) 0.024(3) -0.003(3) 0.000(3)
C6 0.038(3) 0.038(3) 0.049(3) 0.026(3) 0.004(2) 0.001(2)
C7 0.060(3) 0.044(3) 0.036(3) 0.011(3) -0.001(2) -0.003(3)
C8 0.067(4) 0.035(3) 0.039(3) 0.003(3) 0.012(3) -0.011(3)
C9 0.070(4) 0.037(3) 0.052(3) 0.013(3) 0.023(3) 0.010(3)
C10 0.063(4) 0.047(4) 0.062(4) 0.024(3) 0.025(3) 0.021(3)
C11 0.039(3) 0.067(4) 0.065(4) 0.026(3) 0.016(3) 0.008(3)
C12 0.044(3) 0.053(4) 0.063(4) 0.023(3) 0.005(3) -0.006(3)
C13 0.052(3) 0.038(3) 0.049(3) 0.008(3) 0.003(3) 0.003(3)
C14 0.060(3) 0.038(3) 0.037(3) 0.005(3) 0.006(3) 0.007(3)
C15 0.043(3) 0.053(4) 0.043(3) 0.027(3) 0.012(2) 0.012(3)
C16 0.040(3) 0.040(3) 0.037(3) 0.017(3) 0.013(2) 0.008(3)
C17 0.044(3) 0.051(4) 0.040(3) 0.030(3) 0.015(2) 0.018(3)
C18 0.049(3) 0.052(4) 0.048(3) 0.025(3) 0.011(3) 0.006(3)
C19 0.066(4) 0.048(4) 0.041(3) 0.019(3) 0.013(3) 0.003(3)
C20 0.033(3) 0.043(3) 0.038(3) 0.009(3) 0.009(2) 0.011(2)
C21 0.041(3) 0.036(3) 0.037(3) 0.018(3) 0.009(2) 0.007(2)
C22 0.051(3) 0.043(3) 0.040(3) 0.017(3) 0.006(2) 0.000(3)
Cl1 0.0861(14) 0.202(3) 0.1094(16) 0.0641(17) 0.0305(12) 0.0116(15)
C23 0.214(12) 0.114(8) 0.111(7) 0.060(6) -0.059(7) -0.018(8)

loop_
_atom_type_symbol
_atom_type_description
_atom_type_scat_dispersion_real
_atom_type_scat_dispersion_imag
_atom_type_scat_source
C C 0.0033 0.0016 'International Tables Vol C Tables 4.2.6.8 and 6.1.1.4'
H H 0.0000 0.0000 'International Tables Vol C Tables 4.2.6.8 and 6.1.1.4'
N N 0.0061 0.0033 'International Tables Vol C Tables 4.2.6.8 and 6.1.1.4'
O O 0.0106 0.0060 'International Tables Vol C Tables 4.2.6.8 and 6.1.1.4'
S S 0.1246 0.1234 'International Tables Vol C Tables 4.2.6.8 and 6.1.1.4'
Au Au -2.0133 8.8022 'International Tables Vol C Tables 4.2.6.8 and 6.1.1.4'
Na Na 0.0362 0.0249 'International Tables Vol C Tables 4.2.6.8 and 6.1.1.4'
Cl Cl 0.1484 0.1585 'International Tables Vol C Tables 4.2.6.8 and 6.1.1.4'

loop_
_geom_angle_atom_site_label_1
_geom_angle_atom_site_label_2
_geom_angle_atom_site_label_3
_geom_angle
_geom_angle_site_symmetry_1
_geom_angle_site_symmetry_3
_geom_angle_publ_flag
S3 Au1 S1 87.78(5) . . ?
S3 Au1 S2 178.34(5) . . ?
S1 Au1 S2 90.76(5) . . ?
S3 Au1 S4 90.65(5) . . ?
S1 Au1 S4 177.38(5) . . ?
S2 Au1 S4 90.83(5) . . ?
C16 S1 Au1 100.52(17) . . ?
C17 S2 Au1 100.48(18) . . ?
C20 S3 Au1 100.81(17) . . ?
C21 S4 Au1 100.35(17) . . ?
O3 Na1 O2 69.79(12) . . ?
O3 Na1 O4 68.28(11) . . ?
O2 Na1 O4 96.35(12) . . ?
O3 Na1 O5 134.25(12) . . ?
O2 Na1 O5 107.73(12) . . ?
O4 Na1 O5 66.66(12) . . ?
O3 Na1 N1 88.93(14) . . ?
O2 Na1 N1 90.18(14) . . ?
O4 Na1 N1 152.11(15) . . ?
O5 Na1 N1 136.49(14) . . ?
O3 Na1 O1 132.54(12) . . ?
O2 Na1 O1 62.78(11) . . ?
O4 Na1 O1 117.55(12) . . ?
O5 Na1 O1 66.31(11) . . ?
N1 Na1 O1 89.54(14) . . ?
O3 Na1 N4 95.60(14) . 2_757 ?
O2 Na1 N4 161.91(14) . 2_757 ?
O4 Na1 N4 87.54(14) . 2_757 ?
O5 Na1 N4 90.05(13) . 2_757 ?
N1 Na1 N4 78.61(15) . 2_757 ?
O1 Na1 N4 130.39(14) . 2_757 ?
C1 O1 C14 117.8(4) . . ?
C1 O1 Na1 116.4(3) . . ?
C14 O1 Na1 106.1(3) . . ?
C6 O2 C7 118.0(3) . . ?
C6 O2 Na1 119.9(3) . . ?
C7 O2 Na1 115.8(3) . . ?
C9 O3 C8 114.2(3) . . ?
C9 O3 Na1 115.9(3) . . ?
C8 O3 Na1 108.9(3) . . ?
C10 O4 C11 113.9(4) . . ?
C10 O4 Na1 107.2(3) . . ?
C11 O4 Na1 108.9(3) . . ?
C12 O5 C13 114.1(4) . . ?
C12 O5 Na1 116.4(3) . . ?
C13 O5 Na1 119.1(3) . . ?
C15 N1 Na1 150.9(4) . . ?
C22 N4 Na1 146.6(4) . 2_757 ?
C2 C1 O1 124.6(4) . . ?
C2 C1 C6 120.1(5) . . ?
O1 C1 C6 115.2(4) . . ?
C1 C2 C3 119.7(5) . . ?
C1 C2 H2 120.2 . . ?
C3 C2 H2 120.2 . . ?
C4 C3 C2 120.7(5) . . ?
C4 C3 H3 119.7 . . ?
C2 C3 H3 119.7 . . ?
C3 C4 C5 120.9(5) . . ?
C3 C4 H4 119.6 . . ?
C5 C4 H4 119.6 . . ?
C6 C5 C4 119.1(5) . . ?
C6 C5 H5 120.4 . . ?
C4 C5 H5 120.4 . . ?
C5 C6 O2 125.0(5) . . ?
C5 C6 C1 119.5(5) . . ?
O2 C6 C1 115.5(4) . . ?
O2 C7 C8 106.9(4) . . ?
O2 C7 H7A 110.3 . . ?
C8 C7 H7A 110.3 . . ?
O2 C7 H7B 110.3 . . ?
C8 C7 H7B 110.3 . . ?
H7A C7 H7B 108.6 . . ?
O3 C8 C7 112.8(4) . . ?
O3 C8 H8A 109.0 . . ?
C7 C8 H8A 109.0 . . ?
O3 C8 H8B 109.0 . . ?
C7 C8 H8B 109.0 . . ?
H8A C8 H8B 107.8 . . ?
O3 C9 C10 107.8(4) . . ?
O3 C9 H9A 110.2 . . ?
C10 C9 H9A 110.2 . . ?
O3 C9 H9B 110.2 . . ?
C10 C9 H9B 110.2 . . ?
H9A C9 H9B 108.5 . . ?
O4 C10 C9 106.7(4) . . ?
O4 C10 H10A 110.4 . . ?
C9 C10 H10A 110.4 . . ?
O4 C10 H10B 110.4 . . ?
C9 C10 H10B 110.4 . . ?
H10A C10 H10B 108.6 . . ?
O4 C11 C12 106.9(4) . . ?
O4 C11 H11A 110.3 . . ?
C12 C11 H11A 110.3 . . ?
O4 C11 H11B 110.3 . . ?
C12 C11 H11B 110.3 . . ?
H11A C11 H11B 108.6 . . ?
O5 C12 C11 107.6(4) . . ?
O5 C12 H12A 110.2 . . ?
C11 C12 H12A 110.2 . . ?
O5 C12 H12B 110.2 . . ?
C11 C12 H12B 110.2 . . ?
H12A C12 H12B 108.5 . . ?
O5 C13 C14 106.7(4) . . ?
O5 C13 H13A 110.4 . . ?
C14 C13 H13A 110.4 . . ?
O5 C13 H13B 110.4 . . ?
C14 C13 H13B 110.4 . . ?
H13A C13 H13B 108.6 . . ?
O1 C14 C13 110.6(4) . . ?
O1 C14 H14A 109.5 . . ?
C13 C14 H14A 109.5 . . ?
O1 C14 H14B 109.5 . . ?
C13 C14 H14B 109.5 . . ?
H14A C14 H14B 108.1 . . ?
N1 C15 C16 177.1(5) . . ?
C17 C16 C15 121.4(4) . . ?
C17 C16 S1 124.1(4) . . ?
C15 C16 S1 114.4(4) . . ?
C16 C17 C18 121.1(4) . . ?
C16 C17 S2 123.8(4) . . ?
C18 C17 S2 115.1(4) . . ?
N2 C18 C17 179.0(6) . . ?
N3 C19 C20 177.7(6) . . ?
C21 C20 C19 120.6(5) . . ?
C21 C20 S3 124.9(4) . . ?
C19 C20 S3 114.5(4) . . ?
C20 C21 C22 120.4(4) . . ?
C20 C21 S4 123.2(4) . . ?
C22 C21 S4 116.4(4) . . ?
N4 C22 C21 176.6(5) . . ?
C23 C23 Cl1 105.1(11) 2_667 . ?
C23 C23 H23A 110.7 2_667 . ?
Cl1 C23 H23A 110.7 . . ?
C23 C23 H23B 110.7 2_667 . ?
Cl1 C23 H23B 110.7 . . ?
H23A C23 H23B 108.8 . . ?

loop_
_geom_bond_atom_site_label_1
_geom_bond_atom_site_label_2
_geom_bond_distance
_geom_bond_site_symmetry_2
_geom_bond_publ_flag
Au1 S3 2.3009(15) . ?
Au1 S1 2.3092(16) . ?
Au1 S2 2.3119(15) . ?
Au1 S4 2.3172(16) . ?
S1 C16 1.736(5) . ?
S2 C17 1.741(5) . ?
S3 C20 1.714(5) . ?
S4 C21 1.741(5) . ?
Na1 O3 2.399(4) . ?
Na1 O2 2.431(3) . ?
Na1 O4 2.437(4) . ?
Na1 O5 2.470(4) . ?
Na1 N1 2.507(5) . ?
Na1 O1 2.509(4) . ?
Na1 N4 2.639(5) 2_757 ?
O1 C1 1.383(5) . ?
O1 C14 1.436(5) . ?
O2 C6 1.361(5) . ?
O2 C7 1.440(5) . ?
O3 C9 1.423(5) . ?
O3 C8 1.425(5) . ?
O4 C10 1.422(5) . ?
O4 C11 1.428(5) . ?
O5 C12 1.419(5) . ?
O5 C13 1.420(5) . ?
N1 C15 1.138(5) . ?
N2 C18 1.130(6) . ?
N3 C19 1.130(6) . ?
N4 C22 1.137(5) . ?
N4 Na1 2.639(5) 2_757 ?
C1 C2 1.368(6) . ?
C1 C6 1.400(6) . ?
C2 C3 1.382(7) . ?
C2 H2 0.9300 . ?
C3 C4 1.344(7) . ?
C3 H3 0.9300 . ?
C4 C5 1.395(7) . ?
C4 H4 0.9300 . ?
C5 C6 1.376(6) . ?
C5 H5 0.9300 . ?
C7 C8 1.489(6) . ?
C7 H7A 0.9700 . ?
C7 H7B 0.9700 . ?
C8 H8A 0.9700 . ?
C8 H8B 0.9700 . ?
C9 C10 1.490(6) . ?
C9 H9A 0.9700 . ?
C9 H9B 0.9700 . ?
C10 H10A 0.9700 . ?
C10 H10B 0.9700 . ?
C11 C12 1.490(7) . ?
C11 H11A 0.9700 . ?
C11 H11B 0.9700 . ?
C12 H12A 0.9700 . ?
C12 H12B 0.9700 . ?
C13 C14 1.484(6) . ?
C13 H13A 0.9700 . ?
C13 H13B 0.9700 . ?
C14 H14A 0.9700 . ?
C14 H14B 0.9700 . ?
C15 C16 1.430(6) . ?
C16 C17 1.349(6) . ?
C17 C18 1.437(6) . ?
C19 C20 1.455(6) . ?
C20 C21 1.349(6) . ?
C21 C22 1.437(6) . ?
Cl1 C23 1.871(11) . ?
C23 C23 1.259(14) 2_667 ?
C23 H23A 0.9700 . ?
C23 H23B 0.9700 . ?
